data_7704188
loop_
_publ_author_name
'Li, Lei-Lei'
'Su, Hong-Dan'
'Liu, Shuang'
'Wang, Wen-Zhen'

_publ_section_title
;
 Enhancing the energy barrier by replacing the counterions in two
 holmium(iii)-pentagonal bipyramidal single-ion magnets.
;
_journal_issue 20
_journal_name_full 'Dalton transactions (Cambridge, England : 2003)'
_journal_page_first 6703
_journal_page_last 6709
_journal_paper_doi 10.1039/d0dt00905a
_journal_volume 49
_journal_year 2020
_chemical_formula_moiety '2(C12 H46 Ho N6 O7 P2), 2(C6 H18 N3 O P), 6(Cl), 2(H2 O)'
_chemical_formula_sum 'C36 H132 Cl6 Ho2 N18 O18 P6'
_chemical_formula_weight 1833.97
_space_group_crystal_system monoclinic
_space_group_IT_number 14
_space_group_name_Hall '-P 2ybc'
_space_group_name_H-M_alt 'P 1 21/c 1'
_atom_sites_solution_hydrogens mixed
_atom_sites_solution_primary direct
_audit_creation_date 2020-02-16
_audit_creation_method
;
Olex2 1.2
(compiled 2014.09.19 svn.r3010 for OlexSys, GUI svn.r4874)
;
_audit_update_record
;
2020-03-09 deposited with the CCDC.	2020-04-23 downloaded from the CCDC.
;
_cell_angle_alpha 90
_cell_angle_beta 101.950(2)
_cell_angle_gamma 90
_cell_formula_units_Z 4
_cell_length_a 11.3789(9)
_cell_length_b 38.503(3)
_cell_length_c 19.9088(16)
_cell_measurement_reflns_used 3499
_cell_measurement_temperature 293(2)
_cell_measurement_theta_max 27.48
_cell_measurement_theta_min 2.18
_cell_volume 8533.5(12)
_computing_cell_refinement 'SAINT v7.68A (Bruker, 2009)'
_computing_data_reduction 'SAINT v7.68A (Bruker, 2009)'
_computing_molecular_graphics 'Olex2 (Dolomanov et al., 2009)'
_computing_publication_material 'Olex2 (Dolomanov et al., 2009)'
_computing_structure_refinement 'ShelXL-1997 (Sheldrick, 2008)'
_computing_structure_solution 'ShelXS (Sheldrick, 2008)'
_diffrn_ambient_temperature 296.15
_diffrn_measured_fraction_theta_full 0.974
_diffrn_measured_fraction_theta_max 0.999
_diffrn_measurement_device_type 'Bruker APEX-II CCD'
_diffrn_measurement_method '\f and \w scans'
_diffrn_radiation_monochromator graphite
_diffrn_radiation_type MoK\a
_diffrn_radiation_wavelength 0.71073
_diffrn_reflns_av_R_equivalents 0.0766
_diffrn_reflns_av_unetI/netI 0.0934
_diffrn_reflns_Laue_measured_fraction_full 0.974
_diffrn_reflns_Laue_measured_fraction_max 0.999
_diffrn_reflns_limit_h_max 13
_diffrn_reflns_limit_h_min -13
_diffrn_reflns_limit_k_max 41
_diffrn_reflns_limit_k_min -45
_diffrn_reflns_limit_l_max 19
_diffrn_reflns_limit_l_min -23
_diffrn_reflns_number 43086
_diffrn_reflns_point_group_measured_fraction_full 0.974
_diffrn_reflns_point_group_measured_fraction_max 0.999
_diffrn_reflns_theta_full 25.242
_diffrn_reflns_theta_max 25.009
_diffrn_reflns_theta_min 1.172
_diffrn_standards_number 0
_exptl_absorpt_coefficient_mu 2.201
_exptl_absorpt_correction_T_max 0.7456
_exptl_absorpt_correction_T_min 0.5700
_exptl_absorpt_correction_type multi-scan
_exptl_crystal_colour 'clear pinkish colourless'
_exptl_crystal_colour_lustre clear
_exptl_crystal_colour_modifier pinkish
_exptl_crystal_colour_primary colourless
_exptl_crystal_density_diffrn 1.428
_exptl_crystal_description block
_exptl_crystal_F_000 3776
_exptl_crystal_size_max 0.201
_exptl_crystal_size_mid 0.201
_exptl_crystal_size_min 0.201
_refine_diff_density_max 0.627
_refine_diff_density_min -0.736
_refine_diff_density_rms 0.114
_refine_ls_extinction_method none
_refine_ls_goodness_of_fit_ref 1.014
_refine_ls_hydrogen_treatment constr
_refine_ls_matrix_type full
_refine_ls_number_parameters 985
_refine_ls_number_reflns 15032
_refine_ls_number_restraints 493
_refine_ls_restrained_S_all 1.059
_refine_ls_R_factor_all 0.0985
_refine_ls_R_factor_gt 0.0501
_refine_ls_shift/su_max 0.002
_refine_ls_shift/su_mean 0.000
_refine_ls_structure_factor_coef Fsqd
_refine_ls_weighting_details
;
 w=1/[\s^2^(Fo^2^)+(0.0366P)^2^]
 where P=(Fo^2^+2Fc^2^)/3
;
_refine_ls_weighting_scheme calc
_refine_ls_wR_factor_gt 0.0954
_refine_ls_wR_factor_ref 0.1145
_reflns_Friedel_coverage 0.000
_reflns_number_gt 9234
_reflns_number_total 15032
_reflns_threshold_expression 'I > 2\s(I)'
_cod_data_source_file d0dt00905a2.cif
_cod_data_source_block 1_CCDC1
_cod_depositor_comments 'Adding full bibliography for 7704187--7704188.cif.'
_cod_original_cell_volume 8533.4(12)
_cod_database_code 7704188
_shelxl_version_number 2013-2
_shelx_space_group_comment
;
The symmetry employed for this shelxl refinement is uniquely defined
by the following loop, which should always be used as a source of
symmetry information in preference to the above space-group names.
They are only intended as comments.
;
_olex2_refinement_description
;
1. Others
 Fixed Uiso: H14A(0.078) H14B(0.078) H11A(0.083) H11B(0.083) H12A(0.094)
 H12B(0.094) H13A(0.085) H13B(0.085) H10A(0.083) H10B(0.083) H4A(0.082)
 H4B(0.082) H5A(0.083) H5B(0.083) H7A(0.09) H7B(0.09) H3A(0.094) H3B(0.094)
 H6A(0.087) H6B(0.087) H16D(0.098) H16E(0.098) H17D(0.103) H17E(0.103)
 H1A(0.157) H1B(0.157) H1C(0.157) H2A(0.137) H2B(0.137) H2C(0.137) H3C(0.129)
 H3D(0.129) H3E(0.129) H7AA(0.145) H7AB(0.145) H7AC(0.145) H5C(0.135)
 H5D(0.135) H5E(0.135) H6C(0.161) H6D(0.161) H6E(0.161) H7C(0.148) H7D(0.148)
 H7E(0.148) H8A(0.162) H8B(0.162) H8C(0.162) H9A(0.131) H9B(0.131) H9C(0.131)
 H11C(0.161) H11D(0.161) H11E(0.161) H14C(0.166) H14D(0.166) H14E(0.166)
 H16A(0.171) H16B(0.171) H16C(0.171) H17A(0.175) H17B(0.175) H17C(0.175)
 H19A(0.197) H19B(0.197) H19C(0.197) H20A(0.207) H20B(0.207) H20C(0.207)
 H13C(0.208) H13D(0.208) H13E(0.208) H3AA(0.142) H3AB(0.142) H3AC(0.142)
 H2AA(0.162) H2AB(0.162) H2AC(0.162) H5AA(0.179) H5AB(0.179) H5AC(0.179)
 H6AA(0.18) H6AB(0.18) H6AC(0.18) H1AD(0.178) H1AE(0.178) H1AF(0.178)
 H0AA(0.236) H0AB(0.236) H0AC(0.236) H12C(0.231) H12D(0.231) H12E(0.231)
 H4AA(0.214) H4AB(0.214) H4AC(0.214) H10C(0.181) H10D(0.181) H10E(0.181)
 H15A(0.155) H15B(0.155) H15C(0.155) H0A(0.146) H0B(0.146) H0C(0.146)
 H4C(0.166) H4D(0.166) H4E(0.166) H18A(0.246) H18B(0.246) H18C(0.246)
 H23A(0.209) H23B(0.209) H23C(0.209) H25A(0.179) H25B(0.179) H25C(0.179)
 H27A(0.172) H27B(0.172) H27C(0.172) H28A(0.174) H28B(0.174) H28C(0.174)
 H29A(0.194) H29B(0.194) H29C(0.194) H29D(0.153) H29E(0.153) H29F(0.153)
 H25D(0.176) H25E(0.176) H25F(0.176) H28D(0.17) H28E(0.17) H28F(0.17)
 H1AA(0.15) H1AB(0.15) H1AC(0.15) H9AA(0.117) H9AB(0.117) H9AC(0.117)
 H8AA(0.142) H8AB(0.142) H8AC(0.142) H1BA(0.116) H1BB(0.116) H1BC(0.116)
 H2BA(0.167) H2BB(0.167) H2BC(0.167) H1CA(0.137) H1CB(0.137) H1CC(0.137)
 H23D(0.167) H23E(0.167) H23F(0.167) H27D(0.176) H27E(0.176) H27F(0.176)
 H1DA(0.146) H1DB(0.146) H1DC(0.146)
 Fixed X: H14A(0.8741) H14B(0.953) H11A(1.0531) H11B(0.9493) H12A(1.1394)
 H12B(1.178) H13A(1.1223) H13B(1.052) H10A(0.838) H10B(0.8173) H4A(0.3416)
 H4B(0.3938) H5A(0.5417) H5B(0.6253) H7A(0.4796) H7B(0.5891) H3A(0.3443)
 H3B(0.3597) H6A(0.6773) H6B(0.6564) H16D(0.5086) H16E(0.4629) H17D(1.035)
 H17E(0.9541) H1A(0.8094) H1B(0.9392) H1C(0.8355) H2A(0.8275) H2B(0.743)
 H2C(0.7678) H3C(0.7573) H3D(0.7684) H3E(0.6872) H7AA(1.1983) H7AB(1.0865)
 H7AC(1.2086) H5C(0.6843) H5D(0.7652) H5E(0.7538) H6C(0.965) H6D(1.0834)
 H6E(0.9729) H7C(0.6498) H7D(0.7716) H7E(0.7697) H8A(0.7156) H8B(0.8078)
 H8C(0.6711) H9A(0.7547) H9B(0.7311) H9C(0.821) H11C(0.5709) H11D(0.4413)
 H11E(0.5361) H14C(1.3489) H14D(1.4087) H14E(1.398) H16A(0.5517) H16B(0.4363)
 H16C(0.5513) H17A(1.0389) H17B(0.9884) H17C(0.9676) H19A(0.974) H19B(0.9741)
 H19C(1.0357) H20A(1.2973) H20B(1.4091) H20C(1.283) H13C(0.9747) H13D(1.0701)
 H13E(0.939) H3AA(1.2181) H3AB(1.1712) H3AC(1.0979) H2AA(0.4511) H2AB(0.5006)
 H2AC(0.5116) H5AA(1.0188) H5AB(0.9594) H5AC(1.0653) H6AA(0.4723) H6AB(0.5174)
 H6AC(0.5344) H1AD(0.722) H1AE(0.6278) H1AF(0.585) H0AA(0.9174) H0AB(0.9964)
 H0AC(0.904) H12C(0.5524) H12D(0.528) H12E(0.481) H4AA(1.339) H4AB(1.447)
 H4AC(1.3427) H10C(0.3205) H10D(0.3244) H10E(0.2006) H15A(0.7014) H15B(0.6132)
 H15C(0.5846) H0A(0.5252) H0B(0.5195) H0C(0.4655) H4C(0.2298) H4D(0.1061)
 H4E(0.1128) H18A(0.1748) H18B(0.2996) H18C(0.2879) H23A(0.0247) H23B(0.0104)
 H23C(0.0797) H25A(0.7384) H25B(0.853) H25C(0.7613) H27A(0.2252) H27B(0.2962)
 H27C(0.3495) H28A(0.5581) H28B(0.51) H28C(0.5303) H29A(0.9298) H29B(0.9826)
 H29C(1.0451) H29D(1.0169) H29E(1.0019) H29F(1.037) H25D(1.0213) H25E(0.9587)
 H25F(0.8904) H28D(0.6903) H28E(0.5789) H28F(0.6917) H1AA(0.7436) H1AB(0.6092)
 H1AC(0.7127) H9AA(0.7057) H9AB(0.8461) H9AC(0.7792) H8AA(0.8238) H8AB(0.7389)
 H8AC(0.6886) H1BA(0.6505) H1BB(0.7474) H1BC(0.7856) H2BA(0.7017) H2BB(0.6738)
 H2BC(0.5922) H1CA(0.2124) H1CB(0.163) H1CC(0.3014) H23D(0.1144) H23E(0.1218)
 H23F(0.0387) H27D(0.2083) H27E(0.2537) H27F(0.3227) H1DA(0.5229) H1DB(0.5089)
 H1DC(0.4781)
 Fixed Y: H14A(0.4292) H14B(0.4075) H11A(0.5431) H11B(0.543) H12A(0.5102)
 H12B(0.4761) H13A(0.4254) H13B(0.4056) H10A(0.5145) H10B(0.4811) H4A(0.3341)
 H4B(0.3539) H5A(0.3542) H5B(0.3329) H7A(0.2218) H7B(0.2223) H3A(0.2845)
 H3B(0.2494) H6A(0.2826) H6B(0.2492) H16D(0.4134) H16E(0.4081) H17D(0.3586)
 H17E(0.3481) H1A(0.3221) H1B(0.3306) H1C(0.3577) H2A(0.6084) H2B(0.6257)
 H2C(0.6445) H3C(0.1212) H3D(0.1425) H3E(0.1562) H7AA(0.4594) H7AB(0.4841)
 H7AC(0.4973) H5C(0.1678) H5D(0.1619) H5E(0.1327) H6C(0.2162) H6D(0.2284)
 H6E(0.2536) H7C(0.2248) H7D(0.2204) H7E(0.2381) H8A(0.2913) H8B(0.2608)
 H8C(0.2527) H9A(0.6261) H9B(0.5966) H9C(0.5904) H11C(0.5261) H11D(0.5269)
 H11E(0.5002) H14C(0.5377) H14D(0.5359) H14E(0.5022) H16A(0.5176) H16B(0.54)
 H16C(0.5572) H17A(0.1568) H17B(0.1403) H17C(0.1218) H19A(0.1325) H19B(0.1541)
 H19C(0.1691) H20A(0.4243) H20B(0.4169) H20C(0.4018) H13C(0.2617) H13D(0.234)
 H13E(0.2323) H3AA(0.5575) H3AB(0.562) H3AC(0.5396) H2AA(0.3277) H2AB(0.336)
 H2AC(0.2983) H5AA(0.4297) H5AB(0.4438) H5AC(0.417) H6AA(0.5931) H6AB(0.5942)
 H6AC(0.6267) H1AD(0.3727) H1AE(0.3807) H1AF(0.3749) H0AA(0.3479) H0AB(0.3188)
 H0AC(0.3092) H12C(0.6466) H12D(0.6279) H12E(0.6115) H4AA(0.435) H4AB(0.453)
 H4AC(0.4756) H10C(0.2247) H10D(0.2028) H10E(0.2142) H15A(0.4377) H15B(0.4079)
 H15C(0.4464) H0A(0.2885) H0B(0.3181) H0C(0.2814) H4C(0.3323) H4D(0.3146)
 H4E(0.3455) H18A(0.2475) H18B(0.2297) H18C(0.2702) H23A(0.305) H23B(0.2823)
 H23C(0.2676) H25A(0.3898) H25B(0.3769) H25C(0.4016) H27A(0.3415) H27B(0.3333)
 H27C(0.3593) H28A(0.473) H28B(0.4493) H28C(0.4337) H29A(0.4734) H29B(0.4373)
 H29C(0.459) H29D(0.4525) H29E(0.4262) H29F(0.4127) H25D(0.4032) H25E(0.3873)
 H25F(0.3884) H28D(0.4067) H28E(0.4019) H28F(0.3778) H1AA(0.3946) H1AB(0.4013)
 H1AC(0.4201) H9AA(0.5358) H9AB(0.5391) H9AC(0.5222) H8AA(0.4722) H8AB(0.5047)
 H8AC(0.4682) H1BA(0.5221) H1BB(0.5374) H1BC(0.5234) H2BA(0.4652) H2BB(0.5051)
 H2BC(0.4792) H1CA(0.3414) H1CB(0.3664) H1CC(0.3595) H23D(0.2989) H23E(0.3394)
 H23F(0.3223) H27D(0.3501) H27E(0.3504) H27F(0.3716) H1DA(0.3048) H1DB(0.3439)
 H1DC(0.3146)
 Fixed Z: H14A(0.82) H14B(0.7949) H11A(0.7383) H11B(0.7637) H12A(0.6742)
 H12B(0.6707) H13A(0.683) H13B(0.7158) H10A(0.8006) H10B(0.8237) H4A(0.8099)
 H4B(0.7651) H5A(0.7133) H5B(0.69) H7A(0.8079) H7B(0.7911) H3A(0.856)
 H3B(0.8379) H6A(0.688) H6B(0.7066) H16D(0.7878) H16E(0.7208) H17D(0.7978)
 H17E(0.7425) H1A(0.8364) H1B(0.8773) H1C(0.8746) H2A(0.8581) H2B(0.9014)
 H2C(0.8358) H3C(0.6851) H3D(0.6196) H3E(0.6686) H7AA(1.0741) H7AB(1.0627)
 H7AC(1.0474) H5C(0.8408) H5D(0.9137) H5E(0.858) H6C(0.6772) H6D(0.7268)
 H6E(0.7093) H7C(0.9405) H7D(0.9936) H7E(0.9225) H8A(1.0783) H8B(1.0812)
 H8C(1.0759) H9A(0.6591) H9B(0.6036) H9C(0.6737) H11C(0.6732) H11D(0.6887)
 H11E(0.7267) H14C(1.0128) H14D(0.9487) H14E(0.9913) H16A(0.8408) H16B(0.8146)
 H16C(0.8591) H17A(0.7379) H17B(0.6657) H17C(0.7323) H19A(0.8568) H19B(0.9236)
 H19C(0.8663) H20A(0.9991) H20B(0.9667) H20C(0.9324) H13C(0.8202) H13D(0.8537)
 H13E(0.8667) H3AA(0.8715) H3AB(0.9396) H3AC(0.8795) H2AA(0.9561) H2AB(1.0339)
 H2AC(1.0059) H5AA(0.9157) H5AB(0.9747) H5AC(0.9914) H6AA(0.6685) H6AB(0.5993)
 H6AC(0.6479) H1AD(0.9625) H1AE(1.0078) H1AF(0.9286) H0AA(1.0121) H0AB(0.9886)
 H0AC(1.0341) H12C(0.7882) H12D(0.854) H12E(0.7813) H4AA(0.8301) H4AB(0.8796)
 H4AC(0.8375) H10C(0.6481) H10D(0.5821) H10E(0.5979) H15A(0.6766) H15B(0.6452)
 H15C(0.6222) H0A(0.5704) H0B(0.5157) H0C(0.4934) H4C(0.6854) H4D(0.6863)
 H4E(0.6359) H18A(0.4708) H18B(0.4736) H18C(0.4675) H23A(0.5362) H23B(0.5994)
 H23C(0.5453) H25A(0.529) H25B(0.5041) H25C(0.4575) H27A(0.5104) H27B(0.4527)
 H27C(0.5118) H28A(0.5364) H28B(0.5888) H28C(0.5193) H29A(0.4666) H29B(0.4518)
 H29C(0.5158) H29D(0.5493) H29E(0.4879) H29F(0.5637) H25D(0.5836) H25E(0.5128)
 H25F(0.5735) H28D(0.4849) H28E(0.519) H28F(0.5407) H1AA(0.6281) H1AB(0.6319)
 H1AC(0.6833) H9AA(0.5344) H9AB(0.5517) H9AC(0.6049) H8AA(0.4373) H8AB(0.4266)
 H8AC(0.4419) H1BA(0.5556) H1BB(0.5182) H1BC(0.5936) H2BA(0.4344) H2BB(0.4323)
 H2BC(0.4628) H1CA(0.6845) H1CB(0.623) H1CC(0.6451) H23D(0.5102) H23E(0.5053)
 H23F(0.5498) H27D(0.5532) H27E(0.484) H27F(0.5472) H1DA(0.5781) H1DB(0.5562)
 H1DC(0.5007)
;
_olex2_submission_special_instructions 'No special instructions were received'

loop_
_space_group_symop_operation_xyz
'x, y, z'
'-x, y+1/2, -z+1/2'
'-x, -y, -z'
'x, -y-1/2, z-1/2'

loop_
_atom_site_label
_atom_site_type_symbol
_atom_site_fract_x
_atom_site_fract_y
_atom_site_fract_z
_atom_site_U_iso_or_equiv
_atom_site_adp_type
_atom_site_occupancy
_atom_site_site_symmetry_order
_atom_site_calc_flag
_atom_site_refinement_flags_posn
_atom_site_refinement_flags_adp
_atom_site_refinement_flags_occupancy
_atom_site_disorder_assembly
_atom_site_disorder_group
Ho2 Ho 0.99253(3) 0.47318(2) 0.74296(2) 0.03523(10) Uani 1 1 d . . . . .
P3 P 1.18785(17) 0.47734(6) 0.91516(9) 0.0484(5) Uani 1 1 d . . . . .
P4 P 0.8093(2) 0.45582(6) 0.57267(10) 0.0551(6) Uani 1 1 d D U . . .
O14 O 0.8999(4) 0.42457(11) 0.7815(2) 0.0520(13) Uani 1 1 d D . . . .
H14A H 0.8741 0.4292 0.8200 0.078 Uiso 1 1 d GR . . . .
H14B H 0.9530 0.4075 0.7949 0.078 Uiso 1 1 d DGR . . . .
O11 O 0.9809(4) 0.53374(12) 0.7311(2) 0.0555(13) Uani 1 1 d . . . . .
H11A H 1.0531 0.5431 0.7383 0.083 Uiso 1 1 d GR . . . .
H11B H 0.9493 0.5430 0.7637 0.083 Uiso 1 1 d GR . . . .
O12 O 1.1578(4) 0.49134(13) 0.7003(2) 0.0629(15) Uani 1 1 d . . . . .
H12A H 1.1394 0.5102 0.6742 0.094 Uiso 1 1 d DGR . . . .
H12B H 1.1780 0.4761 0.6707 0.094 Uiso 1 1 d GR . . . .
O9 O 0.8762(4) 0.46770(12) 0.6403(2) 0.0524(13) Uani 1 1 d . . . . .
O13 O 1.0993(4) 0.42356(12) 0.7220(2) 0.0565(13) Uani 1 1 d . . . . .
H13A H 1.1223 0.4254 0.6830 0.085 Uiso 1 1 d GR . . . .
H13B H 1.0520 0.4056 0.7158 0.085 Uiso 1 1 d GR . . . .
O8 O 1.1005(4) 0.47725(12) 0.8482(2) 0.0489(13) Uani 1 1 d . . . . .
O10 O 0.8273(4) 0.49243(13) 0.7849(2) 0.0554(14) Uani 1 1 d . . . . .
H10A H 0.8380 0.5145 0.8006 0.083 Uiso 1 1 d GR . . . .
H10B H 0.8173 0.4811 0.8237 0.083 Uiso 1 1 d GR . . . .
N6 N 1.2991(7) 0.4516(2) 0.9163(3) 0.085(2) Uani 1 1 d . . . . .
N7 N 1.2421(6) 0.51629(19) 0.9306(3) 0.0657(19) Uani 1 1 d . . . . .
N13 N 1.1205(6) 0.46532(19) 0.9749(3) 0.067(2) Uani 1 1 d . . . . .
Ho1 Ho 0.50765(3) 0.28917(2) 0.76881(2) 0.03710(10) Uani 1 1 d . . . . .
P1 P 0.30699(18) 0.28956(5) 0.59861(9) 0.0490(5) Uani 1 1 d D U . . .
P2 P 0.69650(17) 0.30294(5) 0.94064(9) 0.0438(5) Uani 1 1 d . U . . .
O4 O 0.4135(4) 0.33907(12) 0.8004(2) 0.0547(13) Uani 1 1 d . . . . .
H4A H 0.3416 0.3341 0.8099 0.082 Uiso 1 1 d GR . . . .
H4B H 0.3938 0.3539 0.7651 0.082 Uiso 1 1 d DGR . . . .
O5 O 0.5969(4) 0.33763(12) 0.7285(2) 0.0551(13) Uani 1 1 d . . . . .
H5A H 0.5417 0.3542 0.7133 0.083 Uiso 1 1 d DGR . . . .
H5B H 0.6253 0.3329 0.6900 0.083 Uiso 1 1 d GR . . . .
O7 O 0.5159(4) 0.22877(12) 0.7765(2) 0.0600(14) Uani 1 1 d . . . . .
H7A H 0.4796 0.2218 0.8079 0.090 Uiso 1 1 d GR . . . .
H7B H 0.5891 0.2223 0.7911 0.090 Uiso 1 1 d DGR . . . .
O3 O 0.3491(4) 0.27130(13) 0.8180(2) 0.0626(15) Uani 1 1 d . . . . .
H3A H 0.3443 0.2845 0.8560 0.094 Uiso 1 1 d DGR . . . .
H3B H 0.3597 0.2494 0.8379 0.094 Uiso 1 1 d GR . . . .
O1 O 0.3868(4) 0.28573(13) 0.6675(2) 0.0583(14) Uani 1 1 d . . . . .
O2 O 0.6337(4) 0.29388(12) 0.8699(2) 0.0514(13) Uani 1 1 d . . . . .
O6 O 0.6699(4) 0.27012(12) 0.7237(2) 0.0579(14) Uani 1 1 d . . . . .
H6A H 0.6773 0.2826 0.6880 0.087 Uiso 1 1 d GR . . . .
H6B H 0.6564 0.2492 0.7066 0.087 Uiso 1 1 d DGR . . . .
N1 N 0.8268(6) 0.31843(19) 0.9364(3) 0.073(2) Uani 1 1 d . . . . .
N11 N 0.6298(6) 0.33146(18) 0.9803(3) 0.0609(18) Uani 1 1 d . U . . .
N20 N 0.7088(6) 0.26869(17) 0.9881(3) 0.0619(18) Uani 1 1 d . U . . .
P5 P 0.67291(19) 0.57555(6) 0.76023(10) 0.0532(5) Uani 1 1 d . . . . .
O18 O 0.7966(4) 0.56137(12) 0.7790(2) 0.0566(13) Uani 1 1 d . . . . .
N8 N 0.6571(6) 0.60529(19) 0.8154(3) 0.078(2) Uani 1 1 d . . . . .
N9 N 0.5649(6) 0.5485(2) 0.7628(3) 0.071(2) Uani 1 1 d . . . . .
N10 N 0.6501(6) 0.58852(18) 0.6813(3) 0.070(2) Uani 1 1 d . . . . .
P9 P 0.84261(19) 0.18928(5) 0.76691(11) 0.0553(6) Uani 1 1 d . . . . .
O15 O 0.7193(5) 0.20360(13) 0.7471(3) 0.0747(16) Uani 1 1 d D . . . .
N12 N 0.8624(6) 0.16296(17) 0.7065(3) 0.0625(18) Uani 1 1 d . . . . .
N14 N 0.9526(6) 0.21635(19) 0.7757(4) 0.072(2) Uani 1 1 d . U . . .
N18 N 0.8577(7) 0.17158(19) 0.8422(3) 0.075(2) Uani 1 1 d . . . . .
Cl2 Cl 1.30556(19) 0.43459(6) 0.64894(11) 0.0760(7) Uani 1 1 d . . . . .
Cl3 Cl 1.2090(2) 0.56745(6) 0.70732(13) 0.0903(8) Uani 1 1 d D . . . .
Cl5 Cl 0.19760(19) 0.32813(6) 0.86725(11) 0.0786(7) Uani 1 1 d D . . . .
Cl6A Cl 0.2972(10) 0.1942(3) 0.8053(19) 0.091(5) Uani 0.68(6) 1 d . U P A 2
Cl1 Cl 0.69542(18) 0.43980(6) 0.85520(10) 0.0680(6) Uani 1 1 d D . . . .
Cl4 Cl 0.80738(19) 0.32232(6) 0.65764(11) 0.0747(6) Uani 1 1 d D . . . .
O16 O 0.4988(5) 0.39781(12) 0.7571(3) 0.0656(15) Uani 1 1 d D . . . .
H16D H 0.5086 0.4134 0.7878 0.098 Uiso 1 1 d DG . . . .
H16E H 0.4629 0.4081 0.7208 0.098 Uiso 1 1 d G . . . .
O17 O 1.0015(5) 0.36475(12) 0.7574(3) 0.0689(15) Uani 1 1 d D . . . .
H17D H 1.0350 0.3586 0.7978 0.103 Uiso 1 1 d DG . . . .
H17E H 0.9541 0.3481 0.7425 0.103 Uiso 1 1 d DG . . . .
C1 C 0.8550(8) 0.3334(3) 0.8763(4) 0.105(4) Uani 1 1 d . . . . .
H1A H 0.8094 0.3221 0.8364 0.157 Uiso 1 1 calc GR . . . .
H1B H 0.9392 0.3306 0.8773 0.157 Uiso 1 1 calc GR . . . .
H1C H 0.8355 0.3577 0.8746 0.157 Uiso 1 1 calc GR . . . .
C2 C 0.7568(8) 0.6223(2) 0.8559(5) 0.092(3) Uani 1 1 d . . . . .
H2A H 0.8275 0.6084 0.8581 0.137 Uiso 1 1 calc GR . . . .
H2B H 0.7430 0.6257 0.9014 0.137 Uiso 1 1 calc GR . . . .
H2C H 0.7678 0.6445 0.8358 0.137 Uiso 1 1 calc GR . . . .
C3 C 0.7600(8) 0.1441(2) 0.6665(4) 0.086(3) Uani 1 1 d . . . . .
H3C H 0.7573 0.1212 0.6851 0.129 Uiso 1 1 calc GR . . . .
H3D H 0.7684 0.1425 0.6196 0.129 Uiso 1 1 calc GR . . . .
H3E H 0.6872 0.1562 0.6686 0.129 Uiso 1 1 calc GR . . . .
C7AA C 1.1566(8) 0.4776(3) 1.0459(4) 0.097(3) Uani 1 1 d . . . . .
H7AA H 1.1983 0.4594 1.0741 0.145 Uiso 1 1 calc GR . . . .
H7AB H 1.0865 0.4841 1.0627 0.145 Uiso 1 1 calc GR . . . .
H7AC H 1.2086 0.4973 1.0474 0.145 Uiso 1 1 calc GR . . . .
C5 C 0.7569(9) 0.1573(2) 0.8656(4) 0.090(3) Uani 1 1 d . . . . .
H5C H 0.6843 0.1678 0.8408 0.135 Uiso 1 1 calc GR . . . .
H5D H 0.7652 0.1619 0.9137 0.135 Uiso 1 1 calc GR . . . .
H5E H 0.7538 0.1327 0.8580 0.135 Uiso 1 1 calc GR . . . .
C6 C 0.9973(8) 0.2298(3) 0.7173(5) 0.108(4) Uani 1 1 d . U . . .
H6C H 0.9650 0.2162 0.6772 0.161 Uiso 1 1 calc GR . . . .
H6D H 1.0834 0.2284 0.7268 0.161 Uiso 1 1 calc GR . . . .
H6E H 0.9729 0.2536 0.7093 0.161 Uiso 1 1 calc GR . . . .
C7 C 0.7265(9) 0.2352(2) 0.9587(4) 0.099(3) Uani 1 1 d . . . . .
H7C H 0.6498 0.2248 0.9405 0.148 Uiso 1 1 calc GR . . . .
H7D H 0.7716 0.2204 0.9936 0.148 Uiso 1 1 calc GR . . . .
H7E H 0.7697 0.2381 0.9225 0.148 Uiso 1 1 calc GR . . . .
C8 C 0.7274(10) 0.2683(2) 1.0621(4) 0.108(4) Uani 1 1 d . U . . .
H8A H 0.7156 0.2913 1.0783 0.162 Uiso 1 1 calc GR . . . .
H8B H 0.8078 0.2608 1.0812 0.162 Uiso 1 1 calc GR . . . .
H8C H 0.6711 0.2527 1.0759 0.162 Uiso 1 1 calc GR . . . .
C9 C 0.7474(9) 0.6015(2) 0.6520(4) 0.088(3) Uani 1 1 d . . . . .
H9A H 0.7547 0.6261 0.6591 0.131 Uiso 1 1 calc GR . . . .
H9B H 0.7311 0.5966 0.6036 0.131 Uiso 1 1 calc GR . . . .
H9C H 0.8210 0.5904 0.6737 0.131 Uiso 1 1 calc GR . . . .
C11 C 0.5249(9) 0.5232(3) 0.7082(5) 0.107(4) Uani 1 1 d . . . . .
H11C H 0.5709 0.5261 0.6732 0.161 Uiso 1 1 calc GR . . . .
H11D H 0.4413 0.5269 0.6887 0.161 Uiso 1 1 calc GR . . . .
H11E H 0.5361 0.5002 0.7267 0.161 Uiso 1 1 calc GR . . . .
C14 C 1.3595(8) 0.5237(3) 0.9747(5) 0.110(4) Uani 1 1 d . . . . .
H14C H 1.3489 0.5377 1.0128 0.166 Uiso 1 1 calc GR . . . .
H14D H 1.4087 0.5359 0.9487 0.166 Uiso 1 1 calc GR . . . .
H14E H 1.3980 0.5022 0.9913 0.166 Uiso 1 1 calc GR . . . .
C16 C 0.5225(8) 0.5401(3) 0.8245(5) 0.114(4) Uani 1 1 d . . . . .
H16A H 0.5517 0.5176 0.8408 0.171 Uiso 1 1 calc GR . . . .
H16B H 0.4363 0.5400 0.8146 0.171 Uiso 1 1 calc GR . . . .
H16C H 0.5513 0.5572 0.8591 0.171 Uiso 1 1 calc GR . . . .
C17 C 0.9737(9) 0.1439(3) 0.7110(5) 0.117(4) Uani 1 1 d . . . . .
H17A H 1.0389 0.1568 0.7379 0.175 Uiso 1 1 calc GR . . . .
H17B H 0.9884 0.1403 0.6657 0.175 Uiso 1 1 calc GR . . . .
H17C H 0.9676 0.1218 0.7323 0.175 Uiso 1 1 calc GR . . . .
C19 C 0.9698(10) 0.1555(3) 0.8750(5) 0.131(5) Uani 1 1 d . . . . .
H19A H 0.9740 0.1325 0.8568 0.197 Uiso 1 1 calc GR . . . .
H19B H 0.9741 0.1541 0.9236 0.197 Uiso 1 1 calc GR . . . .
H19C H 1.0357 0.1691 0.8663 0.197 Uiso 1 1 calc GR . . . .
C20 C 1.3242(10) 0.4212(3) 0.9569(6) 0.138(5) Uani 1 1 d . . . . .
H20A H 1.2973 0.4243 0.9991 0.207 Uiso 1 1 calc GR . . . .
H20B H 1.4091 0.4169 0.9667 0.207 Uiso 1 1 calc GR . . . .
H20C H 1.2830 0.4018 0.9324 0.207 Uiso 1 1 calc GR . . . .
C13 C 0.9868(10) 0.2378(3) 0.8337(6) 0.139(5) Uani 1 1 d . . . . .
H13C H 0.9747 0.2617 0.8202 0.208 Uiso 1 1 calc GR . . . .
H13D H 1.0701 0.2340 0.8537 0.208 Uiso 1 1 calc GR . . . .
H13E H 0.9390 0.2323 0.8667 0.208 Uiso 1 1 calc GR . . . .
C3AA C 1.1771(9) 0.5463(2) 0.9031(4) 0.094(3) Uani 1 1 d . . . . .
H3AA H 1.2181 0.5575 0.8715 0.142 Uiso 1 1 calc GR . . . .
H3AB H 1.1712 0.5620 0.9396 0.142 Uiso 1 1 calc GR . . . .
H3AC H 1.0979 0.5396 0.8795 0.142 Uiso 1 1 calc GR . . . .
C2AA C 0.5133(8) 0.3226(3) 0.9953(5) 0.108(3) Uani 1 1 d . U . . .
H2AA H 0.4511 0.3277 0.9561 0.162 Uiso 1 1 calc GR . . . .
H2AB H 0.5006 0.3360 1.0339 0.162 Uiso 1 1 calc GR . . . .
H2AC H 0.5116 0.2983 1.0059 0.162 Uiso 1 1 calc GR . . . .
C5AA C 1.0334(9) 0.4364(3) 0.9632(4) 0.119(4) Uani 1 1 d . . . . .
H5AA H 1.0188 0.4297 0.9157 0.179 Uiso 1 1 calc GR . . . .
H5AB H 0.9594 0.4438 0.9747 0.179 Uiso 1 1 calc GR . . . .
H5AC H 1.0653 0.4170 0.9914 0.179 Uiso 1 1 calc GR . . . .
C6AA C 0.5336(9) 0.6018(3) 0.6463(5) 0.120(4) Uani 1 1 d . . . . .
H6AA H 0.4723 0.5931 0.6685 0.180 Uiso 1 1 calc GR . . . .
H6AB H 0.5174 0.5942 0.5993 0.180 Uiso 1 1 calc GR . . . .
H6AC H 0.5344 0.6267 0.6479 0.180 Uiso 1 1 calc GR . . . .
C1AA C 0.6422(10) 0.3680(3) 0.9689(5) 0.119(4) Uani 1 1 d . . . . .
H1AD H 0.7220 0.3727 0.9625 0.178 Uiso 1 1 calc GR . . . .
H1AE H 0.6278 0.3807 1.0078 0.178 Uiso 1 1 calc GR . . . .
H1AF H 0.5850 0.3749 0.9286 0.178 Uiso 1 1 calc GR . . . .
C0AA C 0.9190(9) 0.3241(4) 0.9981(5) 0.158(6) Uani 1 1 d . . . . .
H0AA H 0.9174 0.3479 1.0121 0.236 Uiso 1 1 calc GR . . . .
H0AB H 0.9964 0.3188 0.9886 0.236 Uiso 1 1 calc GR . . . .
H0AC H 0.9040 0.3092 1.0341 0.236 Uiso 1 1 calc GR . . . .
C12 C 0.5451(10) 0.6244(3) 0.8092(6) 0.154(6) Uani 1 1 d . . . . .
H12C H 0.5524 0.6466 0.7882 0.231 Uiso 1 1 calc GR . . . .
H12D H 0.5280 0.6279 0.8540 0.231 Uiso 1 1 calc GR . . . .
H12E H 0.4810 0.6115 0.7813 0.231 Uiso 1 1 calc GR . . . .
C4AA C 1.3621(9) 0.4540(3) 0.8614(5) 0.143(5) Uani 1 1 d . . . . .
H4AA H 1.3390 0.4350 0.8301 0.214 Uiso 1 1 calc GR . . . .
H4AB H 1.4470 0.4530 0.8796 0.214 Uiso 1 1 calc GR . . . .
H4AC H 1.3427 0.4756 0.8375 0.214 Uiso 1 1 calc GR . . . .
Cl6B Cl 0.327(5) 0.1956(6) 0.837(2) 0.086(7) Uani 0.32(6) 1 d . U P A 1
N0AA N 0.2870(7) 0.25266(19) 0.5623(3) 0.083(2) Uani 1 1 d . U . . .
N2B N 0.365(2) 0.3093(6) 0.5420(11) 0.079(4) Uani 0.44(2) 1 d D U P B 2
N3B N 0.1732(8) 0.3021(3) 0.6080(4) 0.076(3) Uani 0.809(10) 1 d D U P B 1
N5B N 0.864(2) 0.4256(6) 0.5356(16) 0.089(4) Uani 0.341(7) 1 d D U P C 2
N4 N 0.7156(11) 0.4250(3) 0.5790(6) 0.080(3) Uani 0.659(7) 1 d D U P C 1
C10 C 0.2827(11) 0.2209(3) 0.6009(5) 0.121(4) Uani 1 1 d . . . . .
H10C H 0.3205 0.2247 0.6481 0.181 Uiso 1 1 calc GR . . . .
H10D H 0.3244 0.2028 0.5821 0.181 Uiso 1 1 calc GR . . . .
H10E H 0.2006 0.2142 0.5979 0.181 Uiso 1 1 calc GR . . . .
C15 C 0.6475(15) 0.4297(5) 0.6359(8) 0.103(5) Uani 0.659(7) 1 d D U P C 1
H15A H 0.7014 0.4377 0.6766 0.155 Uiso 0.659(7) 1 calc GR . P C 1
H15B H 0.6132 0.4079 0.6452 0.155 Uiso 0.659(7) 1 calc GR . P C 1
H15C H 0.5846 0.4464 0.6222 0.155 Uiso 0.659(7) 1 calc GR . P C 1
C0 C 0.478(2) 0.2985(9) 0.5293(15) 0.097(6) Uani 0.44(2) 1 d D U P B 2
H0A H 0.5252 0.2885 0.5704 0.146 Uiso 0.44(2) 1 calc GR . P B 2
H0B H 0.5195 0.3181 0.5157 0.146 Uiso 0.44(2) 1 calc GR . P B 2
H0C H 0.4655 0.2814 0.4934 0.146 Uiso 0.44(2) 1 calc GR . P B 2
C4 C 0.1540(12) 0.3254(4) 0.6577(6) 0.111(4) Uani 0.809(10) 1 d D U P B 1
H4C H 0.2298 0.3323 0.6854 0.166 Uiso 0.809(10) 1 calc GR . P B 1
H4D H 0.1061 0.3146 0.6863 0.166 Uiso 0.809(10) 1 calc GR . P B 1
H4E H 0.1128 0.3455 0.6359 0.166 Uiso 0.809(10) 1 calc GR . P B 1
C18 C 0.2600(12) 0.2498(3) 0.4870(5) 0.164(5) Uani 1 1 d . U . . .
H18A H 0.1748 0.2475 0.4708 0.246 Uiso 1 1 calc GR . . . .
H18B H 0.2996 0.2297 0.4736 0.246 Uiso 1 1 calc GR . . . .
H18C H 0.2879 0.2702 0.4675 0.246 Uiso 1 1 calc GR . . . .
C23B C 0.0628(11) 0.2881(4) 0.5690(7) 0.140(5) Uani 0.809(10) 1 d D U P B 1
H23A H 0.0247 0.3050 0.5362 0.209 Uiso 0.809(10) 1 calc GR . P B 1
H23B H 0.0104 0.2823 0.5994 0.209 Uiso 0.809(10) 1 calc GR . P B 1
H23C H 0.0797 0.2676 0.5453 0.209 Uiso 0.809(10) 1 calc GR . P B 1
C25B C 0.799(3) 0.3960(7) 0.5039(16) 0.120(6) Uani 0.341(7) 1 d D U P C 2
H25A H 0.7384 0.3898 0.5290 0.179 Uiso 0.341(7) 1 calc GR . P C 2
H25B H 0.8530 0.3769 0.5041 0.179 Uiso 0.341(7) 1 calc GR . P C 2
H25C H 0.7613 0.4016 0.4575 0.179 Uiso 0.341(7) 1 calc GR . P C 2
C27B C 0.304(3) 0.3384(8) 0.5006(15) 0.115(6) Uani 0.44(2) 1 d D U P B 2
H27A H 0.2252 0.3415 0.5104 0.172 Uiso 0.44(2) 1 calc GR . P B 2
H27B H 0.2962 0.3333 0.4527 0.172 Uiso 0.44(2) 1 calc GR . P B 2
H27C H 0.3495 0.3593 0.5118 0.172 Uiso 0.44(2) 1 calc GR . P B 2
C28B C 0.560(2) 0.4500(8) 0.5553(13) 0.116(6) Uani 0.341(7) 1 d D U P C 2
H28A H 0.5581 0.4730 0.5364 0.174 Uiso 0.341(7) 1 calc GR . P C 2
H28B H 0.5100 0.4493 0.5888 0.174 Uiso 0.341(7) 1 calc GR . P C 2
H28C H 0.5303 0.4337 0.5193 0.174 Uiso 0.341(7) 1 calc GR . P C 2
C29B C 0.9694(16) 0.4528(4) 0.4871(9) 0.129(5) Uani 0.659(7) 1 d D U P C 1
H29A H 0.9298 0.4734 0.4666 0.194 Uiso 0.659(7) 1 calc GR . P C 1
H29B H 0.9826 0.4373 0.4518 0.194 Uiso 0.659(7) 1 calc GR . P C 1
H29C H 1.0451 0.4590 0.5158 0.194 Uiso 0.659(7) 1 calc GR . P C 1
C29A C 0.991(2) 0.4296(9) 0.5340(16) 0.102(6) Uani 0.341(7) 1 d D U P C 2
H29D H 1.0169 0.4525 0.5493 0.153 Uiso 0.341(7) 1 calc GR . P C 2
H29E H 1.0019 0.4262 0.4879 0.153 Uiso 0.341(7) 1 calc GR . P C 2
H29F H 1.0370 0.4127 0.5637 0.153 Uiso 0.341(7) 1 calc GR . P C 2
N5A N 0.8958(12) 0.4361(3) 0.5278(7) 0.088(3) Uani 0.659(7) 1 d D U P C 1
C25A C 0.9462(16) 0.4005(4) 0.5516(7) 0.117(5) Uani 0.659(7) 1 d D U P C 1
H25D H 1.0213 0.4032 0.5836 0.176 Uiso 0.659(7) 1 calc GR . P C 1
H25E H 0.9587 0.3873 0.5128 0.176 Uiso 0.659(7) 1 calc GR . P C 1
H25F H 0.8904 0.3884 0.5735 0.176 Uiso 0.659(7) 1 calc GR . P C 1
C28A C 0.6650(15) 0.4009(4) 0.5266(6) 0.114(5) Uani 0.659(7) 1 d D U P C 1
H28D H 0.6903 0.4067 0.4849 0.170 Uiso 0.659(7) 1 calc GR . P C 1
H28E H 0.5789 0.4019 0.5190 0.170 Uiso 0.659(7) 1 calc GR . P C 1
H28F H 0.6917 0.3778 0.5407 0.170 Uiso 0.659(7) 1 calc GR . P C 1
N5 N 0.6822(16) 0.4411(6) 0.5879(13) 0.079(4) Uani 0.341(7) 1 d D U P C 2
C1A C 0.687(3) 0.4116(8) 0.6372(16) 0.100(7) Uani 0.341(7) 1 d D U P C 2
H1AA H 0.7436 0.3946 0.6281 0.150 Uiso 0.341(7) 1 calc GR . P C 2
H1AB H 0.6092 0.4013 0.6319 0.150 Uiso 0.341(7) 1 calc GR . P C 2
H1AC H 0.7127 0.4201 0.6833 0.150 Uiso 0.341(7) 1 calc GR . P C 2
N1AA N 0.789(3) 0.4906(8) 0.526(2) 0.069(4) Uani 0.341(7) 1 d D U P C 2
C9AA C 0.779(3) 0.5249(13) 0.557(2) 0.078(7) Uani 0.341(7) 1 d . U P C 2
H9AA H 0.7057 0.5358 0.5344 0.117 Uiso 0.341(7) 1 calc GR . P C 2
H9AB H 0.8461 0.5391 0.5517 0.117 Uiso 0.341(7) 1 calc GR . P C 2
H9AC H 0.7792 0.5222 0.6049 0.117 Uiso 0.341(7) 1 calc GR . P C 2
C8AA C 0.757(3) 0.4833(9) 0.4514(15) 0.095(7) Uani 0.341(7) 1 d . U P C 2
H8AA H 0.8238 0.4722 0.4373 0.142 Uiso 0.341(7) 1 calc GR . P C 2
H8AB H 0.7389 0.5047 0.4266 0.142 Uiso 0.341(7) 1 calc GR . P C 2
H8AC H 0.6886 0.4682 0.4419 0.142 Uiso 0.341(7) 1 calc GR . P C 2
N3BA N 0.7497(12) 0.4880(4) 0.5255(10) 0.072(3) Uani 0.659(7) 1 d D U P C 1
C1B C 0.7320(15) 0.5201(6) 0.5500(12) 0.077(5) Uani 0.659(7) 1 d . U P C 1
H1BA H 0.6505 0.5221 0.5556 0.116 Uiso 0.659(7) 1 calc GR . P C 1
H1BB H 0.7474 0.5374 0.5182 0.116 Uiso 0.659(7) 1 calc GR . P C 1
H1BC H 0.7856 0.5234 0.5936 0.116 Uiso 0.659(7) 1 calc GR . P C 1
C2BA C 0.6729(15) 0.4840(5) 0.4581(8) 0.111(5) Uani 0.659(7) 1 d . U P C 1
H2BA H 0.7017 0.4652 0.4344 0.167 Uiso 0.659(7) 1 calc GR . P C 1
H2BB H 0.6738 0.5051 0.4323 0.167 Uiso 0.659(7) 1 calc GR . P C 1
H2BC H 0.5922 0.4792 0.4628 0.167 Uiso 0.659(7) 1 calc GR . P C 1
C1C C 0.223(5) 0.3493(12) 0.640(2) 0.091(7) Uani 0.191(10) 1 d D U P B 2
H1CA H 0.2124 0.3414 0.6845 0.137 Uiso 0.191(10) 1 calc GR . P B 2
H1CB H 0.1630 0.3664 0.6230 0.137 Uiso 0.191(10) 1 calc GR . P B 2
H1CC H 0.3014 0.3595 0.6451 0.137 Uiso 0.191(10) 1 calc GR . P B 2
N3A N 0.212(3) 0.3206(9) 0.5940(19) 0.072(4) Uani 0.191(10) 1 d D U P B 2
C23A C 0.113(3) 0.3203(13) 0.5348(18) 0.112(7) Uani 0.191(10) 1 d D U P B 2
H23D H 0.1144 0.2989 0.5102 0.167 Uiso 0.191(10) 1 calc GR . P B 2
H23E H 0.1218 0.3394 0.5053 0.167 Uiso 0.191(10) 1 calc GR . P B 2
H23F H 0.0387 0.3223 0.5498 0.167 Uiso 0.191(10) 1 calc GR . P B 2
C27A C 0.278(2) 0.3508(5) 0.5332(13) 0.118(6) Uani 0.56(2) 1 d D U P B 1
H27D H 0.2083 0.3501 0.5532 0.176 Uiso 0.56(2) 1 calc GR . P B 1
H27E H 0.2537 0.3504 0.4840 0.176 Uiso 0.56(2) 1 calc GR . P B 1
H27F H 0.3227 0.3716 0.5472 0.176 Uiso 0.56(2) 1 calc GR . P B 1
N2A N 0.3536(16) 0.3206(4) 0.5561(9) 0.075(3) Uani 0.56(2) 1 d D U P B 1
C1D C 0.4761(17) 0.3210(7) 0.5470(11) 0.097(5) Uani 0.56(2) 1 d D U P B 1
H1DA H 0.5229 0.3048 0.5781 0.146 Uiso 0.56(2) 1 calc GR . P B 1
H1DB H 0.5089 0.3439 0.5562 0.146 Uiso 0.56(2) 1 calc GR . P B 1
H1DC H 0.4781 0.3146 0.5007 0.146 Uiso 0.56(2) 1 calc GR . P B 1

loop_
_atom_site_aniso_label
_atom_site_aniso_U_11
_atom_site_aniso_U_22
_atom_site_aniso_U_33
_atom_site_aniso_U_23
_atom_site_aniso_U_13
_atom_site_aniso_U_12
Ho2 0.0364(2) 0.03253(19) 0.0373(2) -0.00151(14) 0.00898(14) 0.00003(16)
P3 0.0401(12) 0.0604(15) 0.0425(12) -0.0052(10) 0.0037(9) 0.0017(11)
P4 0.0596(14) 0.0630(15) 0.0390(12) 0.0024(10) 0.0015(10) -0.0144(12)
O14 0.059(3) 0.034(3) 0.070(3) 0.003(2) 0.031(3) 0.005(2)
O11 0.055(3) 0.044(3) 0.076(4) -0.001(2) 0.033(3) -0.002(3)
O12 0.070(4) 0.036(3) 0.096(4) 0.002(3) 0.047(3) 0.001(3)
O9 0.065(4) 0.059(3) 0.028(3) -0.003(2) -0.002(2) -0.004(3)
O13 0.060(4) 0.037(3) 0.080(4) -0.002(2) 0.032(3) 0.000(3)
O8 0.051(3) 0.055(3) 0.038(3) -0.004(2) 0.001(2) -0.002(3)
O10 0.059(3) 0.042(3) 0.076(4) -0.004(2) 0.038(3) 0.001(3)
N6 0.071(6) 0.117(7) 0.067(5) 0.006(5) 0.011(4) 0.039(5)
N7 0.054(5) 0.072(5) 0.067(5) -0.019(4) 0.003(4) -0.007(4)
N13 0.069(5) 0.100(6) 0.030(4) 0.007(3) 0.004(3) -0.017(4)
Ho1 0.0384(2) 0.0344(2) 0.0384(2) 0.00207(14) 0.00777(14) 0.00232(16)
P1 0.0500(13) 0.0536(13) 0.0407(11) -0.0018(9) 0.0029(9) 0.0064(11)
P2 0.0441(12) 0.0468(13) 0.0386(11) 0.0029(9) 0.0039(9) -0.0048(10)
O4 0.049(3) 0.048(3) 0.073(4) 0.008(2) 0.027(3) 0.005(3)
O5 0.066(4) 0.039(3) 0.068(3) 0.008(2) 0.030(3) 0.008(3)
O7 0.053(3) 0.047(3) 0.085(4) 0.014(3) 0.026(3) 0.009(3)
O3 0.074(4) 0.038(3) 0.087(4) 0.006(3) 0.042(3) 0.001(3)
O1 0.064(4) 0.063(4) 0.041(3) 0.001(2) -0.005(2) 0.003(3)
O2 0.059(3) 0.059(4) 0.035(3) 0.001(2) 0.007(2) -0.005(3)
O6 0.068(4) 0.037(3) 0.078(4) 0.008(2) 0.037(3) 0.010(3)
N1 0.055(5) 0.107(6) 0.054(4) 0.006(4) 0.007(4) -0.027(4)
N11 0.064(4) 0.069(5) 0.052(4) -0.009(3) 0.015(3) 0.004(4)
N20 0.086(5) 0.053(4) 0.041(4) 0.002(3) -0.001(3) 0.004(4)
P5 0.0501(14) 0.0490(14) 0.0615(14) 0.0013(10) 0.0139(10) 0.0126(11)
O18 0.055(3) 0.043(3) 0.076(4) 0.002(2) 0.024(3) 0.014(3)
N8 0.064(5) 0.076(6) 0.091(5) -0.026(4) 0.008(4) 0.021(4)
N9 0.051(5) 0.092(6) 0.073(5) 0.002(4) 0.019(4) -0.005(4)
N10 0.066(5) 0.066(5) 0.074(5) 0.019(4) 0.004(4) 0.000(4)
P9 0.0521(14) 0.0412(13) 0.0726(15) 0.0050(10) 0.0127(11) 0.0080(11)
O15 0.060(4) 0.043(4) 0.125(5) 0.015(3) 0.026(3) 0.014(3)
N12 0.057(5) 0.061(5) 0.067(5) -0.004(3) 0.007(4) 0.017(4)
N14 0.062(5) 0.068(5) 0.087(5) 0.005(4) 0.018(4) -0.014(4)
N18 0.080(6) 0.079(6) 0.068(5) 0.016(4) 0.018(4) 0.005(5)
Cl2 0.0696(15) 0.0681(16) 0.1027(17) 0.0129(12) 0.0463(13) 0.0195(12)
Cl3 0.0932(19) 0.0483(15) 0.145(2) -0.0074(13) 0.0600(16) -0.0172(13)
Cl5 0.0635(15) 0.0783(17) 0.1036(18) 0.0134(13) 0.0397(13) 0.0186(13)
Cl6A 0.074(4) 0.054(3) 0.146(12) 0.009(5) 0.026(5) -0.022(2)
Cl1 0.0648(14) 0.0622(15) 0.0875(15) -0.0028(11) 0.0403(11) -0.0090(11)
Cl4 0.0662(15) 0.0687(16) 0.0997(17) 0.0012(12) 0.0415(12) -0.0057(12)
O16 0.079(4) 0.039(3) 0.084(4) 0.001(3) 0.029(3) 0.001(3)
O17 0.080(4) 0.034(3) 0.098(4) 0.002(3) 0.030(3) -0.001(3)
C1 0.076(7) 0.161(11) 0.089(7) 0.013(7) 0.044(6) -0.027(7)
C2 0.101(8) 0.068(7) 0.111(8) -0.036(6) 0.036(6) -0.010(6)
C3 0.101(8) 0.070(7) 0.080(7) -0.005(5) 0.003(6) -0.001(6)
C7AA 0.113(8) 0.133(10) 0.040(5) 0.000(5) 0.005(5) -0.009(7)
C5 0.126(9) 0.066(7) 0.094(7) -0.001(5) 0.061(6) 0.005(6)
C6 0.070(7) 0.131(9) 0.112(8) 0.039(7) -0.001(6) -0.033(6)
C7 0.143(10) 0.063(7) 0.091(7) 0.001(5) 0.024(6) 0.021(7)
C8 0.179(10) 0.082(7) 0.050(5) 0.009(5) -0.006(6) 0.002(7)
C9 0.119(9) 0.074(7) 0.073(6) 0.015(5) 0.027(6) 0.008(6)
C11 0.088(8) 0.089(9) 0.143(10) -0.018(7) 0.017(7) -0.014(6)
C14 0.085(8) 0.134(10) 0.110(8) -0.050(7) 0.015(6) -0.040(7)
C16 0.071(7) 0.167(12) 0.102(8) 0.024(7) 0.016(6) -0.027(7)
C17 0.095(8) 0.134(11) 0.123(9) -0.027(7) 0.029(7) 0.063(8)
C19 0.137(11) 0.166(13) 0.078(8) 0.038(7) -0.010(7) 0.024(9)
C20 0.113(10) 0.089(10) 0.195(13) -0.010(9) -0.009(9) 0.039(8)
C13 0.128(11) 0.130(11) 0.159(11) -0.072(9) 0.033(8) -0.056(9)
C3AA 0.131(10) 0.061(7) 0.102(8) -0.013(6) 0.049(7) -0.027(7)
C2AA 0.078(7) 0.143(10) 0.110(7) -0.048(7) 0.033(6) -0.004(7)
C5AA 0.130(10) 0.139(11) 0.081(7) 0.034(6) 0.001(6) -0.068(9)
C6AA 0.100(9) 0.137(11) 0.109(9) 0.034(7) -0.011(7) 0.007(8)
C1AA 0.161(11) 0.067(8) 0.126(9) 0.000(6) 0.023(8) 0.026(8)
C0AA 0.107(10) 0.255(17) 0.096(9) 0.015(9) -0.016(7) -0.085(10)
C12 0.119(10) 0.173(14) 0.170(11) -0.058(9) 0.029(8) 0.090(10)
C4AA 0.078(8) 0.228(16) 0.133(10) -0.030(9) 0.044(7) 0.057(9)
Cl6B 0.120(15) 0.053(6) 0.095(14) 0.007(8) 0.047(11) -0.005(8)
N0AA 0.123(6) 0.061(5) 0.053(4) -0.009(3) -0.011(4) 0.002(4)
N2B 0.093(6) 0.079(7) 0.066(6) 0.015(6) 0.015(6) -0.001(6)
N3B 0.060(5) 0.096(6) 0.063(5) -0.023(4) -0.003(4) 0.018(4)
N5B 0.095(7) 0.092(7) 0.074(6) -0.022(6) 0.004(6) 0.001(6)
N4 0.085(6) 0.087(6) 0.064(5) 0.004(5) 0.007(5) -0.040(5)
C10 0.174(12) 0.076(8) 0.100(8) 0.005(6) 0.001(8) -0.017(8)
C15 0.088(9) 0.124(11) 0.098(8) 0.021(9) 0.017(7) -0.024(8)
C0 0.114(11) 0.093(12) 0.090(11) 0.008(10) 0.035(9) -0.001(12)
C4 0.085(8) 0.135(10) 0.107(8) -0.042(7) 0.009(7) 0.041(8)
C18 0.249(13) 0.131(10) 0.085(8) -0.042(7) -0.025(8) 0.039(10)
C23B 0.079(9) 0.174(12) 0.160(11) 0.008(9) 0.011(8) -0.012(9)
C25B 0.127(11) 0.112(11) 0.107(10) -0.032(10) -0.007(10) 0.002(10)
C27B 0.146(12) 0.100(12) 0.099(12) 0.013(10) 0.029(11) 0.002(11)
C28B 0.100(12) 0.132(12) 0.110(11) 0.015(11) 0.009(10) -0.025(11)
C29B 0.129(10) 0.148(11) 0.123(10) -0.029(9) 0.052(9) -0.006(10)
C29A 0.105(11) 0.117(11) 0.086(10) -0.018(10) 0.022(10) 0.011(11)
N5A 0.096(6) 0.096(6) 0.069(5) -0.021(5) 0.014(5) -0.004(5)
C25A 0.125(9) 0.111(10) 0.103(9) -0.030(8) -0.007(8) 0.033(9)
C28A 0.132(10) 0.109(10) 0.087(9) -0.011(8) -0.007(8) -0.046(9)
N5 0.079(6) 0.089(7) 0.065(6) 0.014(6) 0.004(6) -0.031(6)
C1A 0.096(12) 0.106(13) 0.091(11) 0.019(11) 0.002(11) -0.037(11)
N1AA 0.072(7) 0.072(6) 0.053(6) 0.006(5) -0.009(7) -0.003(6)
C9AA 0.077(13) 0.085(11) 0.060(10) -0.005(10) -0.015(12) -0.008(12)
C8AA 0.107(13) 0.094(11) 0.071(10) 0.027(10) -0.013(12) -0.007(12)
N3BA 0.080(7) 0.072(5) 0.052(5) 0.008(4) -0.014(6) -0.007(6)
C1B 0.066(10) 0.094(10) 0.067(8) -0.002(8) 0.002(9) 0.007(10)
C2BA 0.116(11) 0.106(9) 0.086(9) 0.017(8) -0.039(10) 0.005(10)
C1C 0.075(12) 0.104(13) 0.086(12) -0.022(12) -0.002(12) 0.022(12)
N3A 0.063(7) 0.083(7) 0.064(7) -0.015(7) 0.001(6) 0.018(7)
C23A 0.081(12) 0.129(13) 0.114(13) -0.008(12) -0.006(12) 0.017(12)
C27A 0.163(11) 0.078(11) 0.112(12) 0.008(9) 0.030(10) 0.025(10)
N2A 0.091(6) 0.075(7) 0.061(6) 0.014(5) 0.017(5) 0.002(6)
C1D 0.106(10) 0.103(12) 0.091(10) 0.024(10) 0.041(8) -0.017(10)

loop_
_atom_type_symbol
_atom_type_description
_atom_type_scat_dispersion_real
_atom_type_scat_dispersion_imag
_atom_type_scat_source
C C 0.0033 0.0016 'International Tables Vol C Tables 4.2.6.8 and 6.1.1.4'
H H 0.0000 0.0000 'International Tables Vol C Tables 4.2.6.8 and 6.1.1.4'
Cl Cl 0.1484 0.1585 'International Tables Vol C Tables 4.2.6.8 and 6.1.1.4'
Ho Ho -0.2175 4.6783 'International Tables Vol C Tables 4.2.6.8 and 6.1.1.4'
N N 0.0061 0.0033 'International Tables Vol C Tables 4.2.6.8 and 6.1.1.4'
O O 0.0106 0.0060 'International Tables Vol C Tables 4.2.6.8 and 6.1.1.4'
P P 0.1023 0.0942 'International Tables Vol C Tables 4.2.6.8 and 6.1.1.4'

loop_
_geom_angle_atom_site_label_1
_geom_angle_atom_site_label_2
_geom_angle_atom_site_label_3
_geom_angle
_geom_angle_site_symmetry_1
_geom_angle_site_symmetry_3
_geom_angle_publ_flag
O11 Ho2 O14 143.52(16) . . ?
O11 Ho2 O13 144.30(16) . . ?
O12 Ho2 O14 143.99(16) . . ?
O12 Ho2 O11 72.38(17) . . ?
O12 Ho2 O13 72.09(17) . . ?
O12 Ho2 O10 143.94(17) . . ?
O9 Ho2 O14 90.14(17) . . ?
O9 Ho2 O11 89.51(17) . . ?
O9 Ho2 O12 93.81(17) . . ?
O9 Ho2 O13 89.47(17) . . ?
O9 Ho2 O8 176.63(17) . . ?
O9 Ho2 O10 89.31(17) . . ?
O13 Ho2 O14 72.17(16) . . ?
O8 Ho2 O14 86.89(16) . . ?
O8 Ho2 O11 91.92(17) . . ?
O8 Ho2 O12 89.53(17) . . ?
O8 Ho2 O13 91.14(17) . . ?
O8 Ho2 O10 88.24(16) . . ?
O10 Ho2 O14 71.78(16) . . ?
O10 Ho2 O11 71.73(17) . . ?
O10 Ho2 O13 143.93(17) . . ?
O8 P3 N6 112.9(3) . . ?
O8 P3 N7 109.2(3) . . ?
O8 P3 N13 109.2(3) . . ?
N6 P3 N7 107.4(4) . . ?
N6 P3 N13 107.8(4) . . ?
N13 P3 N7 110.2(4) . . ?
O9 P4 N5B 118.5(11) . . ?
O9 P4 N4 112.3(5) . . ?
O9 P4 N5A 112.7(6) . . ?
O9 P4 N5 104.3(9) . . ?
O9 P4 N1AA 104.4(15) . . ?
O9 P4 N3BA 111.5(8) . . ?
N5B P4 N5 106.3(13) . . ?
N5B P4 N1AA 112(2) . . ?
N4 P4 N5A 100.5(6) . . ?
N4 P4 N3BA 113.8(7) . . ?
N1AA P4 N5 111.6(13) . . ?
N3BA P4 N5A 105.4(10) . . ?
P4 O9 Ho2 166.8(3) . . ?
P3 O8 Ho2 171.4(3) . . ?
C20 N6 P3 125.7(7) . . ?
C20 N6 C4AA 114.6(9) . . ?
C4AA N6 P3 117.9(7) . . ?
C14 N7 P3 123.7(7) . . ?
C3AA N7 P3 122.0(6) . . ?
C3AA N7 C14 114.3(8) . . ?
C7AA N13 P3 122.6(6) . . ?
C7AA N13 C5AA 116.2(6) . . ?
C5AA N13 P3 120.4(5) . . ?
O5 Ho1 O4 72.20(16) . . ?
O7 Ho1 O4 144.40(16) . . ?
O7 Ho1 O5 143.35(16) . . ?
O7 Ho1 O6 71.77(17) . . ?
O3 Ho1 O4 72.12(16) . . ?
O3 Ho1 O5 143.88(17) . . ?
O3 Ho1 O7 72.64(17) . . ?
O3 Ho1 O6 144.40(17) . . ?
O1 Ho1 O4 93.52(17) . . ?
O1 Ho1 O5 88.13(17) . . ?
O1 Ho1 O7 90.50(17) . . ?
O1 Ho1 O3 88.64(18) . . ?
O1 Ho1 O2 178.12(18) . . ?
O1 Ho1 O6 91.31(17) . . ?
O2 Ho1 O4 86.31(16) . . ?
O2 Ho1 O5 90.04(16) . . ?
O2 Ho1 O7 90.72(17) . . ?
O2 Ho1 O3 93.08(17) . . ?
O2 Ho1 O6 87.73(17) . . ?
O6 Ho1 O4 143.32(17) . . ?
O6 Ho1 O5 71.65(17) . . ?
O1 P1 N0AA 109.5(3) . . ?
O1 P1 N2B 115.6(9) . . ?
O1 P1 N3B 109.1(4) . . ?
O1 P1 N3A 113.8(12) . . ?
O1 P1 N2A 110.7(7) . . ?
N0AA P1 N2B 98.3(10) . . ?
N0AA P1 N3B 105.4(5) . . ?
N0AA P1 N3A 127.5(14) . . ?
N0AA P1 N2A 117.0(8) . . ?
N3A P1 N2B 89(2) . . ?
N2A P1 N3B 104.7(8) . . ?
O2 P2 N1 107.7(3) . . ?
O2 P2 N11 115.9(3) . . ?
O2 P2 N20 109.3(3) . . ?
N1 P2 N11 107.5(4) . . ?
N20 P2 N1 111.3(4) . . ?
N20 P2 N11 105.1(3) . . ?
P1 O1 Ho1 170.8(3) . . ?
P2 O2 Ho1 166.5(3) . . ?
C1 N1 P2 124.2(6) . . ?
C1 N1 C0AA 113.6(7) . . ?
C0AA N1 P2 121.3(6) . . ?
C2AA N11 P2 118.5(6) . . ?
C1AA N11 P2 120.9(6) . . ?
C1AA N11 C2AA 112.6(8) . . ?
C7 N20 P2 119.6(5) . . ?
C8 N20 P2 125.6(6) . . ?
C8 N20 C7 113.6(7) . . ?
O18 P5 N8 108.7(3) . . ?
O18 P5 N9 116.2(3) . . ?
O18 P5 N10 108.2(3) . . ?
N9 P5 N8 104.0(4) . . ?
N10 P5 N8 115.0(4) . . ?
N10 P5 N9 105.0(4) . . ?
C2 N8 P5 121.8(6) . . ?
C2 N8 C12 113.5(8) . . ?
C12 N8 P5 121.2(7) . . ?
C11 N9 P5 121.7(6) . . ?
C16 N9 P5 124.0(6) . . ?
C16 N9 C11 112.2(8) . . ?
C9 N10 P5 121.2(6) . . ?
C9 N10 C6AA 112.5(7) . . ?
C6AA N10 P5 121.4(7) . . ?
O15 P9 N12 107.7(3) . . ?
O15 P9 N14 117.4(4) . . ?
O15 P9 N18 108.4(4) . . ?
N12 P9 N18 114.7(4) . . ?
N14 P9 N12 105.1(4) . . ?
N14 P9 N18 103.9(4) . . ?
C3 N12 P9 119.8(6) . . ?
C17 N12 P9 121.6(6) . . ?
C17 N12 C3 111.6(7) . . ?
C6 N14 P9 122.3(6) . . ?
C13 N14 P9 123.0(7) . . ?
C13 N14 C6 111.3(8) . . ?
C5 N18 P9 121.5(6) . . ?
C5 N18 C19 112.3(8) . . ?
C19 N18 P9 120.7(7) . . ?
C10 N0AA P1 122.0(6) . . ?
C10 N0AA C18 116.9(8) . . ?
C18 N0AA P1 120.8(7) . . ?
C0 N2B P1 120.1(17) . . ?
C0 N2B C27B 117.7(18) . . ?
C27B N2B P1 122.1(17) . . ?
C4 N3B P1 123.9(8) . . ?
C4 N3B C23B 112.3(10) . . ?
C23B N3B P1 123.6(9) . . ?
C25B N5B P4 124.9(19) . . ?
C25B N5B C29A 120.1(17) . . ?
C29A N5B P4 115.0(18) . . ?
C15 N4 P4 114.9(10) . . ?
C28A N4 P4 126.4(10) . . ?
C28A N4 C15 115.7(11) . . ?
C29B N5A P4 125.8(11) . . ?
C29B N5A C25A 110.7(12) . . ?
C25A N5A P4 118.4(10) . . ?
C28B N5 P4 129.6(17) . . ?
C28B N5 C1A 112.2(15) . . ?
C1A N5 P4 117.9(18) . . ?
C9AA N1AA P4 121(3) . . ?
C9AA N1AA C8AA 124(2) . . ?
C8AA N1AA P4 113(3) . . ?
C1B N3BA P4 124.3(16) . . ?
C1B N3BA C2BA 108.9(13) . . ?
C2BA N3BA P4 123.8(14) . . ?
C1C N3A P1 125(3) . . ?
C1C N3A C23A 119(2) . . ?
C23A N3A P1 116(2) . . ?
C27A N2A P1 121.1(14) . . ?
C1D N2A P1 120.2(13) . . ?
C1D N2A C27A 118.3(16) . . ?

loop_
_geom_bond_atom_site_label_1
_geom_bond_atom_site_label_2
_geom_bond_distance
_geom_bond_site_symmetry_2
_geom_bond_publ_flag
Ho2 O14 2.353(4) . ?
Ho2 O11 2.345(5) . ?
Ho2 O12 2.325(4) . ?
Ho2 O9 2.202(4) . ?
Ho2 O13 2.347(4) . ?
Ho2 O8 2.205(4) . ?
Ho2 O10 2.330(4) . ?
P3 O8 1.488(4) . ?
P3 N6 1.605(7) . ?
P3 N7 1.627(7) . ?
P3 N13 1.611(6) . ?
P4 O9 1.476(4) . ?
P4 N5B 1.577(16) . ?
P4 N4 1.617(10) . ?
P4 N5A 1.645(11) . ?
P4 N5 1.640(15) . ?
P4 N1AA 1.617(18) . ?
P4 N3BA 1.618(11) . ?
N6 C20 1.416(12) . ?
N6 C4AA 1.430(10) . ?
N7 C14 1.466(10) . ?
N7 C3AA 1.418(10) . ?
N13 C7AA 1.466(8) . ?
N13 C5AA 1.476(10) . ?
Ho1 O4 2.348(4) . ?
Ho1 O5 2.344(4) . ?
Ho1 O7 2.331(5) . ?
Ho1 O3 2.328(4) . ?
Ho1 O1 2.197(4) . ?
Ho1 O2 2.224(4) . ?
Ho1 O6 2.332(4) . ?
P1 O1 1.488(4) . ?
P1 N0AA 1.589(7) . ?
P1 N2B 1.612(15) . ?
P1 N3B 1.645(8) . ?
P1 N3A 1.601(17) . ?
P1 N2A 1.616(13) . ?
P2 O2 1.482(4) . ?
P2 N1 1.617(6) . ?
P2 N11 1.629(6) . ?
P2 N20 1.611(6) . ?
N1 C1 1.425(9) . ?
N1 C0AA 1.456(10) . ?
N11 C2AA 1.459(10) . ?
N11 C1AA 1.435(10) . ?
N20 C7 1.448(10) . ?
N20 C8 1.444(8) . ?
P5 O18 1.483(5) . ?
P5 N8 1.623(7) . ?
P5 N9 1.621(7) . ?
P5 N10 1.617(7) . ?
N8 C2 1.410(10) . ?
N8 C12 1.456(10) . ?
N9 C11 1.459(10) . ?
N9 C16 1.445(10) . ?
N10 C9 1.444(10) . ?
N10 C6AA 1.457(10) . ?
P9 O15 1.483(5) . ?
P9 N12 1.624(6) . ?
P9 N14 1.611(7) . ?
P9 N18 1.624(7) . ?
N12 C3 1.461(10) . ?
N12 C17 1.452(9) . ?
N14 C6 1.457(10) . ?
N14 C13 1.408(10) . ?
N18 C5 1.433(10) . ?
N18 C19 1.446(11) . ?
N0AA C10 1.450(10) . ?
N0AA C18 1.470(10) . ?
N2B C0 1.421(17) . ?
N2B C27B 1.477(17) . ?
N3B C4 1.386(10) . ?
N3B C23B 1.438(11) . ?
N5B C25B 1.432(17) . ?
N5B C29A 1.454(18) . ?
N4 C15 1.509(13) . ?
N4 C28A 1.428(12) . ?
C28B N5 1.450(17) . ?
C29B N5A 1.432(14) . ?
N5A C25A 1.525(14) . ?
N5 C1A 1.493(17) . ?
N1AA C9AA 1.47(5) . ?
N1AA C8AA 1.49(5) . ?
N3BA C1B 1.36(3) . ?
N3BA C2BA 1.45(2) . ?
C1C N3A 1.433(18) . ?
N3A C23A 1.447(18) . ?
C27A N2A 1.461(15) . ?
N2A C1D 1.443(15) . ?

loop_
_geom_torsion_atom_site_label_1
_geom_torsion_atom_site_label_2
_geom_torsion_atom_site_label_3
_geom_torsion_atom_site_label_4
_geom_torsion
_geom_torsion_site_symmetry_1
_geom_torsion_site_symmetry_2
_geom_torsion_site_symmetry_3
_geom_torsion_site_symmetry_4
_geom_torsion_publ_flag
O9 P4 N5B C25B 134(3) . . . . ?
O9 P4 N5B C29A -47(3) . . . . ?
O9 P4 N4 C15 40.9(14) . . . . ?
O9 P4 N4 C28A -159.6(13) . . . . ?
O9 P4 N5A C29B -82.3(16) . . . . ?
O9 P4 N5A C25A 70.0(14) . . . . ?
O9 P4 N5 C28B 126(3) . . . . ?
O9 P4 N5 C1A -60(3) . . . . ?
O9 P4 N1AA C9AA -30(3) . . . . ?
O9 P4 N1AA C8AA 162.4(19) . . . . ?
O9 P4 N3BA C1B -18.0(16) . . . . ?
O9 P4 N3BA C2BA -176.2(14) . . . . ?
O8 P3 N6 C20 -113.6(9) . . . . ?
O8 P3 N6 C4AA 50.3(9) . . . . ?
O8 P3 N7 C14 -154.7(6) . . . . ?
O8 P3 N7 C3AA 26.6(7) . . . . ?
O8 P3 N13 C7AA -149.9(6) . . . . ?
O8 P3 N13 C5AA 41.2(8) . . . . ?
N6 P3 N7 C14 -31.9(8) . . . . ?
N6 P3 N7 C3AA 149.4(7) . . . . ?
N6 P3 N13 C7AA 87.0(8) . . . . ?
N6 P3 N13 C5AA -81.9(8) . . . . ?
N7 P3 N6 C20 126.0(9) . . . . ?
N7 P3 N6 C4AA -70.2(9) . . . . ?
N7 P3 N13 C7AA -30.0(8) . . . . ?
N7 P3 N13 C5AA 161.1(7) . . . . ?
N13 P3 N6 C20 7.2(10) . . . . ?
N13 P3 N6 C4AA 171.1(8) . . . . ?
N13 P3 N7 C14 85.3(7) . . . . ?
N13 P3 N7 C3AA -93.3(7) . . . . ?
O1 P1 N0AA C10 33.3(9) . . . . ?
O1 P1 N0AA C18 -152.9(8) . . . . ?
O1 P1 N2B C0 52(2) . . . . ?
O1 P1 N2B C27B -129.7(19) . . . . ?
O1 P1 N3B C4 37.7(12) . . . . ?
O1 P1 N3B C23B -137.3(10) . . . . ?
O1 P1 N3A C1C 20(5) . . . . ?
O1 P1 N3A C23A -165(3) . . . . ?
O1 P1 N2A C27A -119.3(14) . . . . ?
O1 P1 N2A C1D 53.3(15) . . . . ?
O2 P2 N1 C1 22.9(9) . . . . ?
O2 P2 N1 C0AA -168.9(8) . . . . ?
O2 P2 N11 C2AA 63.9(7) . . . . ?
O2 P2 N11 C1AA -82.5(7) . . . . ?
O2 P2 N20 C7 34.4(8) . . . . ?
O2 P2 N20 C8 -158.5(7) . . . . ?
N1 P2 O2 Ho1 -120.8(13) . . . . ?
N1 P2 N11 C2AA -175.6(6) . . . . ?
N1 P2 N11 C1AA 38.0(8) . . . . ?
N1 P2 N20 C7 -84.5(7) . . . . ?
N1 P2 N20 C8 82.6(8) . . . . ?
N11 P2 O2 Ho1 -0.4(14) . . . . ?
N11 P2 N1 C1 -102.7(8) . . . . ?
N11 P2 N1 C0AA 65.5(9) . . . . ?
N11 P2 N20 C7 159.4(7) . . . . ?
N11 P2 N20 C8 -33.5(8) . . . . ?
N20 P2 O2 Ho1 118.1(13) . . . . ?
N20 P2 N1 C1 142.7(8) . . . . ?
N20 P2 N1 C0AA -49.1(9) . . . . ?
N20 P2 N11 C2AA -56.9(7) . . . . ?
N20 P2 N11 C1AA 156.7(7) . . . . ?
O18 P5 N8 C2 21.2(9) . . . . ?
O18 P5 N8 C12 178.7(8) . . . . ?
O18 P5 N9 C11 -78.3(8) . . . . ?
O18 P5 N9 C16 84.1(8) . . . . ?
O18 P5 N10 C9 -30.8(8) . . . . ?
O18 P5 N10 C6AA 176.0(7) . . . . ?
N8 P5 N9 C11 162.4(7) . . . . ?
N8 P5 N9 C16 -35.3(8) . . . . ?
N8 P5 N10 C9 90.9(7) . . . . ?
N8 P5 N10 C6AA -62.3(8) . . . . ?
N9 P5 N8 C2 145.5(8) . . . . ?
N9 P5 N8 C12 -57.0(9) . . . . ?
N9 P5 N10 C9 -155.4(7) . . . . ?
N9 P5 N10 C6AA 51.3(8) . . . . ?
N10 P5 N8 C2 -100.2(8) . . . . ?
N10 P5 N8 C12 57.3(10) . . . . ?
N10 P5 N9 C11 41.2(8) . . . . ?
N10 P5 N9 C16 -156.4(7) . . . . ?
O15 P9 N12 C3 -30.2(7) . . . . ?
O15 P9 N12 C17 -178.5(7) . . . . ?
O15 P9 N14 C6 -80.5(8) . . . . ?
O15 P9 N14 C13 77.2(9) . . . . ?
O15 P9 N18 C5 28.4(8) . . . . ?
O15 P9 N18 C19 -179.8(8) . . . . ?
N12 P9 N14 C6 39.1(8) . . . . ?
N12 P9 N14 C13 -163.2(8) . . . . ?
N12 P9 N18 C5 -92.0(7) . . . . ?
N12 P9 N18 C19 59.9(9) . . . . ?
N14 P9 N12 C3 -156.0(6) . . . . ?
N14 P9 N12 C17 55.6(8) . . . . ?
N14 P9 N18 C5 153.9(7) . . . . ?
N14 P9 N18 C19 -54.3(9) . . . . ?
N18 P9 N12 C3 90.5(7) . . . . ?
N18 P9 N12 C17 -57.8(8) . . . . ?
N18 P9 N14 C6 159.9(7) . . . . ?
N18 P9 N14 C13 -42.4(9) . . . . ?
N0AA P1 N2B C0 -65(2) . . . . ?
N0AA P1 N2B C27B 114(2) . . . . ?
N0AA P1 N3B C4 155.2(10) . . . . ?
N0AA P1 N3B C23B -19.8(12) . . . . ?
N0AA P1 N3A C1C 163(4) . . . . ?
N0AA P1 N3A C23A -22(5) . . . . ?
N0AA P1 N2A C27A 114.4(14) . . . . ?
N0AA P1 N2A C1D -73.0(16) . . . . ?
N2B P1 N0AA C10 154.3(12) . . . . ?
N2B P1 N0AA C18 -31.9(12) . . . . ?
N2B P1 N3B C4 -96.4(15) . . . . ?
N2B P1 N3B C23B 88.6(16) . . . . ?
N2B P1 N3A C1C -97(5) . . . . ?
N2B P1 N3A C23A 77(4) . . . . ?
N2B P1 N2A C27A 132(5) . . . . ?
N2B P1 N2A C1D -55(4) . . . . ?
N3B P1 N0AA C10 -83.9(9) . . . . ?
N3B P1 N0AA C18 89.9(9) . . . . ?
N3B P1 N2B C0 -177.0(17) . . . . ?
N3B P1 N2B C27B 2(2) . . . . ?
N3B P1 N3A C1C 109(5) . . . . ?
N3B P1 N3A C23A -77(4) . . . . ?
N3B P1 N2A C27A -1.9(16) . . . . ?
N3B P1 N2A C1D 170.7(13) . . . . ?
N5B P4 O9 Ho2 -26.4(19) . . . . ?
N5B P4 N4 C15 157.8(18) . . . . ?
N5B P4 N4 C28A -42.7(18) . . . . ?
N5B P4 N5A C29B 167(5) . . . . ?
N5B P4 N5A C25A -41(4) . . . . ?
N5B P4 N5 C28B -108(3) . . . . ?
N5B P4 N5 C1A 66(3) . . . . ?
N5B P4 N1AA C9AA -159(2) . . . . ?
N5B P4 N1AA C8AA 33(3) . . . . ?
N5B P4 N3BA C1B -159.0(16) . . . . ?
N5B P4 N3BA C2BA 43(2) . . . . ?
N4 P4 O9 Ho2 64.1(15) . . . . ?
N4 P4 N5B C25B 24(3) . . . . ?
N4 P4 N5B C29A -157(3) . . . . ?
N4 P4 N5A C29B 158.0(15) . . . . ?
N4 P4 N5A C25A -49.7(14) . . . . ?
N4 P4 N5 C28B -122(5) . . . . ?
N4 P4 N5 C1A 51(2) . . . . ?
N4 P4 N1AA C9AA 106(3) . . . . ?
N4 P4 N1AA C8AA -62(3) . . . . ?
N4 P4 N3BA C1B 110.3(14) . . . . ?
N4 P4 N3BA C2BA -47.9(19) . . . . ?
N5A P4 O9 Ho2 -48.5(15) . . . . ?
N5A P4 N5B C25B -148(7) . . . . ?
N5A P4 N5B C29A 31(3) . . . . ?
N5A P4 N4 C15 160.9(13) . . . . ?
N5A P4 N4 C28A -39.5(16) . . . . ?
N5A P4 N5 C28B -101(3) . . . . ?
N5A P4 N5 C1A 72(3) . . . . ?
N5A P4 N1AA C9AA -145(2) . . . . ?
N5A P4 N1AA C8AA 47(2) . . . . ?
N5A P4 N3BA C1B -140.6(15) . . . . ?
N5A P4 N3BA C2BA 61.2(17) . . . . ?
N5 P4 O9 Ho2 91.5(16) . . . . ?
N5 P4 N5B C25B 17(4) . . . . ?
N5 P4 N5B C29A -164(3) . . . . ?
N5 P4 N4 C15 -37(2) . . . . ?
N5 P4 N4 C28A 123(3) . . . . ?
N5 P4 N5A C29B 148.1(16) . . . . ?
N5 P4 N5A C25A -59.6(18) . . . . ?
N5 P4 N1AA C9AA 82(3) . . . . ?
N5 P4 N1AA C8AA -85(3) . . . . ?
N5 P4 N3BA C1B 89.6(17) . . . . ?
N5 P4 N3BA C2BA -68.6(19) . . . . ?
N1AA P4 O9 Ho2 -151.3(19) . . . . ?
N1AA P4 N5B C25B -105(3) . . . . ?
N1AA P4 N5B C29A 74(3) . . . . ?
N1AA P4 N4 C15 -92(2) . . . . ?
N1AA P4 N4 C28A 67(3) . . . . ?
N1AA P4 N5A C29B 26.0(19) . . . . ?
N1AA P4 N5A C25A 178.3(17) . . . . ?
N1AA P4 N5 C28B 14(4) . . . . ?
N1AA P4 N5 C1A -173(3) . . . . ?
N1AA P4 N3BA C1B -85(8) . . . . ?
N1AA P4 N3BA C2BA 117(9) . . . . ?
N3BA P4 O9 Ho2 -166.8(14) . . . . ?
N3BA P4 N5B C25B -88(3) . . . . ?
N3BA P4 N5B C29A 91(3) . . . . ?
N3BA P4 N4 C15 -87.0(15) . . . . ?
N3BA P4 N4 C28A 72.6(18) . . . . ?
N3BA P4 N5A C29B 39.5(17) . . . . ?
N3BA P4 N5A C25A -168.2(13) . . . . ?
N3BA P4 N5 C28B 13(3) . . . . ?
N3BA P4 N5 C1A -174(3) . . . . ?
N3BA P4 N1AA C9AA 88(9) . . . . ?
N3BA P4 N1AA C8AA -80(8) . . . . ?
N3A P1 N0AA C10 -111(2) . . . . ?
N3A P1 N0AA C18 63(2) . . . . ?
N3A P1 N2B C0 168(2) . . . . ?
N3A P1 N2B C27B -14(2) . . . . ?
N3A P1 N3B C4 -67(3) . . . . ?
N3A P1 N3B C23B 118(3) . . . . ?
N3A P1 N2A C27A -9.6(18) . . . . ?
N3A P1 N2A C1D 163(2) . . . . ?
N2A P1 N0AA C10 160.2(10) . . . . ?
N2A P1 N0AA C18 -25.9(12) . . . . ?
N2A P1 N2B C0 131(5) . . . . ?
N2A P1 N2B C27B -50(4) . . . . ?
N2A P1 N3B C4 -80.7(13) . . . . ?
N2A P1 N3B C23B 104.2(13) . . . . ?
N2A P1 N3A C1C -85(5) . . . . ?
N2A P1 N3A C23A 89(4) . . . . ?
